data_7229516
loop_
_publ_author_name
'Pearce, Nicholas'
'Davies, E. Stephen'
'Horvath, Raphael'
'Pfeiffer, Constance R.'
'Sun, Xue-Zhong'
'Lewis, William'
'McMaster, Jonathan'
'George, Michael W.'
'Champness, Neil R.'

_publ_section_title
;
 Thionated naphthalene diimides: tuneable chromophores for applications in
 photoactive dyads.
;
_journal_issue 2
_journal_name_full 'Physical chemistry chemical physics : PCCP'
_journal_page_first 752
_journal_page_last 764
_journal_paper_doi 10.1039/c7cp06952a
_journal_volume 20
_journal_year 2018
_chemical_formula_moiety 'C40 H33 N3 O4 S, C H Cl3'
_chemical_formula_sum 'C41 H34 Cl3 N3 O4 S'
_chemical_formula_weight 771.12
_space_group_crystal_system triclinic
_space_group_IT_number 2
_space_group_name_Hall '-P 1'
_space_group_name_H-M_alt 'P -1'
_symmetry_space_group_name_Hall '-P 1'
_symmetry_space_group_name_H-M 'P -1'
_atom_sites_solution_hydrogens geom
_atom_sites_solution_primary direct
_atom_sites_solution_secondary difmap
_audit_creation_date 2016-03-18
_audit_creation_method
;
Olex2 1.2
(compiled 2016.02.19 svn.r3266 for OlexSys, GUI svn.r5155)
;
_audit_update_record
;
2016-08-25 deposited with the CCDC.
2017-11-06 downloaded from the CCDC.
;
_cell_angle_alpha 87.754(3)
_cell_angle_beta 87.804(3)
_cell_angle_gamma 78.925(3)
_cell_formula_units_Z 2
_cell_length_a 8.7193(3)
_cell_length_b 11.6007(4)
_cell_length_c 18.7861(9)
_cell_measurement_reflns_used 5449
_cell_measurement_temperature 120(2)
_cell_measurement_theta_max 74.1810
_cell_measurement_theta_min 4.0300
_cell_volume 1862.47(13)
_computing_cell_refinement
;
CrysAlisPro, Agilent Technologies,
Version 1.171.37.35 (release 13-08-2014 CrysAlis171 .NET)
(compiled Aug 13 2014,18:06:01)
;
_computing_data_collection
;
CrysAlisPro, Agilent Technologies,
Version 1.171.37.35 (release 13-08-2014 CrysAlis171 .NET)
(compiled Aug 13 2014,18:06:01)
;
_computing_data_reduction
;
CrysAlisPro, Agilent Technologies,
Version 1.171.37.35 (release 13-08-2014 CrysAlis171 .NET)
(compiled Aug 13 2014,18:06:01)
;
_computing_molecular_graphics 'Olex2 (Dolomanov et al., 2009)'
_computing_publication_material 'Olex2 (Dolomanov et al., 2009)'
_computing_structure_refinement 'ShelXL (Sheldrick, 2015)'
_computing_structure_solution 'ShelXS (Sheldrick, 2008)'
_diffrn_ambient_environment N~2~
_diffrn_ambient_temperature 120(2)
_diffrn_crystal_treatment 'flash frozen in gaseous N2'
_diffrn_detector 'CCD plate'
_diffrn_detector_area_resol_mean 10.3613
_diffrn_detector_type Atlas
_diffrn_measured_fraction_theta_full 0.996
_diffrn_measured_fraction_theta_max 0.966
_diffrn_measurement_details
;
#__ type_ start__ end____ width___ exp.time_
  1 omega -112.00  -13.00   1.0000   26.0000
omega____ theta____ kappa____ phi______ frames
    -      -38.5000  -77.0000 -150.0000 99

#__ type_ start__ end____ width___ exp.time_
  2 omega  -53.00   32.00   1.0000   26.0000
omega____ theta____ kappa____ phi______ frames
    -      -38.5000   57.0000  -30.0000 85

#__ type_ start__ end____ width___ exp.time_
  3 omega   26.00   70.00   1.0000   26.0000
omega____ theta____ kappa____ phi______ frames
    -       43.3152  -57.0000  -30.0000 44

#__ type_ start__ end____ width___ exp.time_
  4 omega   22.00   86.00   1.0000   26.0000
omega____ theta____ kappa____ phi______ frames
    -       43.3152   57.0000  120.0000 64

#__ type_ start__ end____ width___ exp.time_
  5 omega   42.00   77.00   1.0000   26.0000
omega____ theta____ kappa____ phi______ frames
    -       43.3152  -99.0000 -150.0000 35

#__ type_ start__ end____ width___ exp.time_
  6 omega   56.00   89.00   1.0000  104.0000
omega____ theta____ kappa____ phi______ frames
    -      105.8087  -30.0000  -90.0000 33

#__ type_ start__ end____ width___ exp.time_
  7 omega   34.00   60.00   1.0000  104.0000
omega____ theta____ kappa____ phi______ frames
    -      105.8087  -95.0000 -120.0000 26

#__ type_ start__ end____ width___ exp.time_
  8 omega   58.00  137.00   1.0000  104.0000
omega____ theta____ kappa____ phi______ frames
    -      105.8087  -77.0000  150.0000 79

#__ type_ start__ end____ width___ exp.time_
  9 omega   73.00  121.00   1.0000  104.0000
omega____ theta____ kappa____ phi______ frames
    -      105.8087 -125.0000  150.0000 48

#__ type_ start__ end____ width___ exp.time_
 10 omega   49.00  102.00   1.0000  104.0000
omega____ theta____ kappa____ phi______ frames
    -      105.8087  -95.0000   30.0000 53

#__ type_ start__ end____ width___ exp.time_
 11 omega   35.00   98.00   1.0000  104.0000
omega____ theta____ kappa____ phi______ frames
    -      105.8087  -45.0000    0.0000 63

#__ type_ start__ end____ width___ exp.time_
 12 omega   83.00  109.00   1.0000  104.0000
omega____ theta____ kappa____ phi______ frames
    -      105.8087  -95.0000 -120.0000 26

#__ type_ start__ end____ width___ exp.time_
 13 omega   35.00   86.00   1.0000  104.0000
omega____ theta____ kappa____ phi______ frames
    -      105.8087  -45.0000  120.0000 51

#__ type_ start__ end____ width___ exp.time_
 14 omega   98.00  178.00   1.0000  104.0000
omega____ theta____ kappa____ phi______ frames
    -      105.8087   30.0000  120.0000 80

#__ type_ start__ end____ width___ exp.time_
 15 omega   57.00   82.00   1.0000  104.0000
omega____ theta____ kappa____ phi______ frames
    -      105.8087  -30.0000  -60.0000 25

#__ type_ start__ end____ width___ exp.time_
 16 omega   31.00   91.00   1.0000  104.0000
omega____ theta____ kappa____ phi______ frames
    -      105.8087  -30.0000 -150.0000 60

#__ type_ start__ end____ width___ exp.time_
 17 omega   67.00  171.00   1.0000  104.0000
omega____ theta____ kappa____ phi______ frames
    -      105.8087   15.0000 -120.0000 104

#__ type_ start__ end____ width___ exp.time_
 18 omega   49.00   98.00   1.0000  104.0000
omega____ theta____ kappa____ phi______ frames
    -      105.8087  -45.0000   60.0000 49

#__ type_ start__ end____ width___ exp.time_
 19 omega   37.00  104.00   1.0000  104.0000
omega____ theta____ kappa____ phi______ frames
    -      105.8087  -95.0000  -30.0000 67
;
_diffrn_measurement_device 'four-circle diffractometer'
_diffrn_measurement_device_type 'SuperNova, Dual, Cu at zero, Atlas'
_diffrn_measurement_method '\w scans'
_diffrn_measurement_specimen_support 'MiTeGen micromount'
_diffrn_orient_matrix_UB_11 0.0270408000
_diffrn_orient_matrix_UB_12 -0.0553134000
_diffrn_orient_matrix_UB_13 -0.0737476000
_diffrn_orient_matrix_UB_21 0.1075856000
_diffrn_orient_matrix_UB_22 -0.1081735000
_diffrn_orient_matrix_UB_23 0.0331291000
_diffrn_orient_matrix_UB_31 -0.1419135000
_diffrn_orient_matrix_UB_32 -0.0597447000
_diffrn_orient_matrix_UB_33 0.0143360000
_diffrn_radiation_monochromator mirror
_diffrn_radiation_probe x-ray
_diffrn_radiation_type CuK\a
_diffrn_radiation_wavelength 1.54184
_diffrn_reflns_av_R_equivalents 0.0391
_diffrn_reflns_av_unetI/netI 0.0377
_diffrn_reflns_Laue_measured_fraction_full 0.996
_diffrn_reflns_Laue_measured_fraction_max 0.966
_diffrn_reflns_limit_h_max 7
_diffrn_reflns_limit_h_min -10
_diffrn_reflns_limit_k_max 13
_diffrn_reflns_limit_k_min -14
_diffrn_reflns_limit_l_max 22
_diffrn_reflns_limit_l_min -23
_diffrn_reflns_number 13098
_diffrn_reflns_point_group_measured_fraction_full 0.996
_diffrn_reflns_point_group_measured_fraction_max 0.966
_diffrn_reflns_theta_full 67.684
_diffrn_reflns_theta_max 74.089
_diffrn_reflns_theta_min 4.610
_diffrn_source 'sealed X-ray tube'
_diffrn_source_type 'SuperNova (Cu) X-ray Source'
_exptl_absorpt_coefficient_mu 3.128
_exptl_absorpt_correction_T_max 0.922
_exptl_absorpt_correction_T_min 0.643
_exptl_absorpt_correction_type gaussian
_exptl_absorpt_process_details
;
CrysAlisPro, Agilent Technologies,
Version 1.171.37.35 (release 13-08-2014 CrysAlis171 .NET)
(compiled Aug 13 2014,18:06:01)
Numerical absorption correction based on gaussian integration over
            a multifaceted crystal model
Empirical absorption correction using spherical harmonics,
 implemented in SCALE3 ABSPACK scaling algorithm.
;
_exptl_crystal_colour 'clear blue'
_exptl_crystal_colour_lustre clear
_exptl_crystal_colour_primary blue
_exptl_crystal_density_diffrn 1.375
_exptl_crystal_description plate
_exptl_crystal_F_000 800
_exptl_crystal_size_max 0.6111
_exptl_crystal_size_mid 0.3456
_exptl_crystal_size_min 0.0741
_refine_diff_density_max 2.203
_refine_diff_density_min -1.197
_refine_diff_density_rms 0.128
_refine_ls_extinction_method none
_refine_ls_goodness_of_fit_ref 1.409
_refine_ls_hydrogen_treatment constr
_refine_ls_matrix_type full
_refine_ls_number_parameters 551
_refine_ls_number_reflns 7319
_refine_ls_number_restraints 362
_refine_ls_restrained_S_all 1.436
_refine_ls_R_factor_all 0.1121
_refine_ls_R_factor_gt 0.1021
_refine_ls_shift/su_max 0.004
_refine_ls_shift/su_mean 0.000
_refine_ls_structure_factor_coef Fsqd
_refine_ls_weighting_details 'w=1/[\s^2^(Fo^2^)+(0.2000P)^2^] where P=(Fo^2^+2Fc^2^)/3'
_refine_ls_weighting_scheme calc
_refine_ls_wR_factor_gt 0.3062
_refine_ls_wR_factor_ref 0.3289
_reflns_Friedel_coverage 0.000
_reflns_number_gt 6114
_reflns_number_total 7319
_reflns_threshold_expression 'I > 2\s(I)'
_cod_data_source_file c7cp06952a2.cif
_cod_data_source_block ntnmpg
_cod_depositor_comments 'Adding full bibliography for 7229515--7229521.cif.'
_cod_original_cell_volume 1862.48(13)
_cod_database_code 7229516
_nottingham_internal_coll_name NTNMPG
_nottingham_internal_coll_number 14524
_nottingham_internal_coll_client NMP/NRC
_nottingham_internal_coll_type custom
_nottingham_internal_coll_frame_method 'omega scans'
_nottingham_internal_coll_frame_time '26.0000, 104.0000'
_nottingham_internal_coll_frame_width 1.0000
_nottingham_internal_coll_user pcxnp
_nottingham_internal_coll_date 10/03/2015
_nottingham_internal_coll_location NOTTS
_nottingham_internal_process_date 12/03/2015
_nottingham_internal_process_user pcxnp7
_nottingham_internal_solution_date 5/11/2015
_nottingham_internal_solution_user pcxnp/pczcrp/pczwl
_nottingham_internal_refinement_date 5/11/2015
_nottingham_internal_refinement_user pczcrp/pczwl
_nottingham_internal_self_archive_date 06/11/2015
_shelx_shelxl_version_number 2014/7
_chemical_oxdiff_formula 'C40 H33 N3 O4 S1'
_chemical_oxdiff_usercomment '#14524 NTNMPG IN FOMBLIN FILM ON MICROMOUNT FOR NMP/NRC SN-460'
_shelx_space_group_comment
;
The symmetry employed for this shelxl refinement is uniquely defined
by the following loop, which should always be used as a source of
symmetry information in preference to the above space-group names.
They are only intended as comments.
;
_reflns_odcompleteness_completeness 99.70
_reflns_odcompleteness_iscentric 1
_reflns_odcompleteness_theta 66.97
_olex2_refinement_description
;
1. Fixed Uiso
 At 1.2 times of:
  All C(H) groups, All C(H,H) groups, All C(H,H,H,H) groups
 At 1.5 times of:
  All C(H,H,H) groups
2. Restrained distances
 C43-C42 \\sim C42A-C43A
 with sigma of 0.02
 C44-C43 \\sim C44A-C43A
 with sigma of 0.02
 C44-C45 \\sim C45A-C44A
 with sigma of 0.02
 C46-C45 \\sim C46A-C45A
 with sigma of 0.02
 C47-C46 \\sim C46A-C47A
 with sigma of 0.02
 C47A-C48A \\sim C48-C47
 with sigma of 0.02
 C1A-Cl1A \\sim C1A-Cl2A \\sim C1A-Cl3A \\sim C1B-Cl1B \\sim C1B-Cl2B \\sim
C1B-Cl3B
 with sigma of 0.02
 Cl1A-Cl2A \\sim Cl2A-Cl3A \\sim Cl3A-Cl1A \\sim Cl1B-Cl2B \\sim Cl2B-Cl3B
\\sim Cl3B-Cl1B
 with sigma of 0.02
3. Uiso/Uaniso restraints and constraints
C41 \\sim C42 \\sim C43 \\sim C44 \\sim C45 \\sim C46 \\sim C47 \\sim C48 \\sim
C42A \\sim C43A \\sim C44A \\sim C45A \\sim C46A \\sim C47A \\sim C48A \\sim
C1A \\sim Cl1A \\sim Cl2A \\sim Cl3A \\sim C1B \\sim Cl2B \\sim Cl3B \\sim
Cl1B: within 2A with sigma of 0.01 and sigma for terminal atoms of 0.02
4. Rigid body (RIGU) restrains
 C42, C43, C44, C45, C46, C47, C48, C42A, C43A, C44A, C45A, C46A, C47A, C48A,
 C1A, Cl1A, Cl2A, Cl3A, C1B, Cl2B, Cl3B, Cl1B, C41
 with sigma for 1-2 distances of 0.004 and sigma for 1-3 distances of 0.004
5. Same fragment restrains
{C42, C43, C44, C45, C46, C47, C48} sigma for 1-2: 0.02, 1-3: 0.04
as
{C42A, C43A, C44A, C45A, C46A, C47A, C48A}
6. Others
 Sof(H41C)=Sof(H41D)=Sof(C42A)=Sof(H42C)=Sof(H42D)=Sof(C43A)=Sof(H43C)=
 Sof(H43D)=Sof(C44A)=Sof(H44C)=Sof(H44D)=Sof(C45A)=Sof(H45C)=Sof(H45D)=
 Sof(C46A)=Sof(H46C)=Sof(H46D)=Sof(C47A)=Sof(H47C)=Sof(H47D)=Sof(C48A)=
 Sof(H48D)=Sof(H48E)=Sof(H48F)=Sof(C1B)=Sof(H1B)=Sof(Cl2B)=Sof(Cl3B)=Sof(Cl1B)=
 1-FVAR(1)
 Sof(H41A)=Sof(H41B)=Sof(C42)=Sof(H42A)=Sof(H42B)=Sof(C43)=Sof(H43A)=Sof(H43B)=
 Sof(C44)=Sof(H44A)=Sof(H44B)=Sof(C45)=Sof(H45A)=Sof(H45B)=Sof(C46)=Sof(H46A)=
 Sof(H46B)=Sof(C47)=Sof(H47A)=Sof(H47B)=Sof(C48)=Sof(H48A)=Sof(H48B)=Sof(H48C)=
 Sof(C1A)=Sof(H1A)=Sof(Cl1A)=Sof(Cl2A)=Sof(Cl3A)=FVAR(1)
7.a Ternary CH refined with riding coordinates:
 C1A(H1A), C1B(H1B)
7.b Secondary CH2 refined with riding coordinates:
 C41(H41A,H41B), C41(H41C,H41D), C42(H42A,H42B), C43(H43A,H43B), C44(H44A,
 H44B), C45(H45A,H45B), C46(H46A,H46B), C47(H47A,H47B), C42A(H42C,H42D),
 C43A(H43C,H43D), C44A(H44C,H44D), C45A(H45C,H45D), C46A(H46C,H46D), C47A(H47C,
 H47D)
7.c Aromatic/amide H refined with riding coordinates:
 C2(H2), C3(H3), C6(H6), C7(H7), C22(H22), C23(H23), C25(H25), C26(H26),
 C29(H29), C30(H30), C31(H31), C32(H32), C36(H36), C37(H37), C38(H38), C39(H39)
7.d Idealised Me refined as rotating group:
 C48(H48A,H48B,H48C), C48A(H48D,H48E,H48F)
;
_olex2_exptl_crystal_mounting_method 'in fomblin film on a micromount'
_olex2_submission_special_instructions 'No special instructions were received'

loop_
_space_group_symop_operation_xyz
'x, y, z'
'-x, -y, -z'

loop_
_atom_site_label
_atom_site_type_symbol
_atom_site_fract_x
_atom_site_fract_y
_atom_site_fract_z
_atom_site_U_iso_or_equiv
_atom_site_adp_type
_atom_site_occupancy
_atom_site_site_symmetry_order
_atom_site_calc_flag
_atom_site_refinement_flags_posn
_atom_site_refinement_flags_adp
_atom_site_refinement_flags_occupancy
_atom_site_disorder_assembly
_atom_site_disorder_group
C1 C 0.3193(3) 0.1284(2) 0.06463(16) 0.0247(6) Uani 1 1 d . . . . .
C2 C 0.4188(3) 0.0531(3) 0.10884(17) 0.0286(6) Uani 1 1 d . . . . .
H2 H 0.5251 0.0606 0.1110 0.034 Uiso 1 1 calc R . . . .
C3 C 0.3640(3) -0.0343(3) 0.15052(17) 0.0277(6) Uani 1 1 d . . . . .
H3 H 0.4330 -0.0851 0.1811 0.033 Uiso 1 1 calc R . . . .
C4 C 0.2103(3) -0.0469(2) 0.14734(16) 0.0251(6) Uani 1 1 d . . . . .
C5 C -0.0512(3) 0.0188(2) 0.09865(16) 0.0247(6) Uani 1 1 d . . . . .
C6 C -0.1502(3) 0.0948(3) 0.05529(16) 0.0267(6) Uani 1 1 d . . . . .
H6 H -0.2557 0.0858 0.0519 0.032 Uiso 1 1 calc R . . . .
C7 C -0.0966(3) 0.1856(2) 0.01592(16) 0.0253(6) Uani 1 1 d . . . . .
H7 H -0.1663 0.2384 -0.0134 0.030 Uiso 1 1 calc R . . . .
C8 C 0.0560(3) 0.1981(2) 0.01975(15) 0.0228(6) Uani 1 1 d . . . . .
C9 C 0.1613(3) 0.1197(2) 0.06268(15) 0.0230(6) Uani 1 1 d . . . . .
C10 C 0.1063(3) 0.0309(2) 0.10356(15) 0.0231(6) Uani 1 1 d . . . . .
C14 C 0.1120(3) 0.2924(2) -0.02361(16) 0.0245(6) Uani 1 1 d . . . . .
C16 C 0.3808(3) 0.2180(2) 0.01908(16) 0.0260(6) Uani 1 1 d . . . . .
C17 C 0.1538(3) -0.1412(3) 0.18988(16) 0.0273(6) Uani 1 1 d . . . . .
C19 C -0.1077(3) -0.0782(3) 0.13847(17) 0.0283(6) Uani 1 1 d . . . . .
C21 C 0.3307(3) 0.3813(2) -0.06682(16) 0.0257(6) Uani 1 1 d . . . . .
C22 C 0.2955(3) 0.4991(3) -0.05083(16) 0.0273(6) Uani 1 1 d . . . . .
H22 H 0.2349 0.5244 -0.0092 0.033 Uiso 1 1 calc R . . . .
C23 C 0.3509(3) 0.5798(2) -0.09722(16) 0.0276(6) Uani 1 1 d . . . . .
H23 H 0.3273 0.6612 -0.0874 0.033 Uiso 1 1 calc R . . . .
C24 C 0.4406(3) 0.5420(3) -0.15772(17) 0.0292(6) Uani 1 1 d . . . . .
C25 C 0.4786(4) 0.4230(3) -0.17161(19) 0.0372(7) Uani 1 1 d . . . . .
H25 H 0.5429 0.3968 -0.2120 0.045 Uiso 1 1 calc R . . . .
C26 C 0.4220(4) 0.3427(3) -0.12616(18) 0.0345(7) Uani 1 1 d . . . . .
H26 H 0.4460 0.2613 -0.1358 0.041 Uiso 1 1 calc R . . . .
C28 C 0.4033(3) 0.6640(3) -0.26666(17) 0.0315(6) Uani 1 1 d . . . . .
C29 C 0.2936(4) 0.6001(3) -0.2894(2) 0.0401(8) Uani 1 1 d . . . . .
H29 H 0.2791 0.5306 -0.2637 0.048 Uiso 1 1 calc R . . . .
C30 C 0.2073(5) 0.6376(4) -0.3484(2) 0.0499(9) Uani 1 1 d . . . . .
H30 H 0.1329 0.5939 -0.3629 0.060 Uiso 1 1 calc R . . . .
C31 C 0.2267(5) 0.7379(4) -0.3872(2) 0.0530(10) Uani 1 1 d . . . . .
H31 H 0.1657 0.7630 -0.4277 0.064 Uiso 1 1 calc R . . . .
C32 C 0.3366(5) 0.8021(4) -0.3662(2) 0.0492(9) Uani 1 1 d . . . . .
H32 H 0.3529 0.8700 -0.3931 0.059 Uiso 1 1 calc R . . . .
C33 C 0.4217(4) 0.7655(3) -0.30564(19) 0.0372(7) Uani 1 1 d . . . . .
C35 C 0.6869(4) 0.7490(3) -0.23530(17) 0.0319(6) Uani 1 1 d . . . . .
C36 C 0.8387(4) 0.7685(3) -0.23387(18) 0.0347(7) Uani 1 1 d . . . . .
H36 H 0.8668 0.8335 -0.2599 0.042 Uiso 1 1 calc R . . . .
C37 C 0.9495(4) 0.6932(3) -0.19447(19) 0.0357(7) Uani 1 1 d . . . . .
H37 H 1.0530 0.7074 -0.1925 0.043 Uiso 1 1 calc R . . . .
C38 C 0.9077(4) 0.5975(3) -0.15805(19) 0.0358(7) Uani 1 1 d . . . . .
H38 H 0.9827 0.5464 -0.1304 0.043 Uiso 1 1 calc R . . . .
C39 C 0.7572(4) 0.5750(3) -0.16150(18) 0.0324(7) Uani 1 1 d . . . . .
H39 H 0.7313 0.5077 -0.1371 0.039 Uiso 1 1 calc R . . . .
C40 C 0.6445(3) 0.6499(3) -0.20022(16) 0.0288(6) Uani 1 1 d . . . . .
C41 C -0.0613(4) -0.2455(3) 0.22365(19) 0.0360(7) Uani 1 1 d . U . . .
H41A H 0.0282 -0.3059 0.2394 0.043 Uiso 0.709(3) 1 calc R . P A 1
H41B H -0.1253 -0.2834 0.1928 0.043 Uiso 0.709(3) 1 calc R . P A 1
H41C H 0.0174 -0.3192 0.2217 0.043 Uiso 0.291(3) 1 calc R . P A 2
H41D H -0.1581 -0.2594 0.2024 0.043 Uiso 0.291(3) 1 calc R . P A 2
N13 N 0.2717(3) 0.2960(2) -0.02071(13) 0.0240(5) Uani 1 1 d . . . . .
N18 N -0.0023(3) -0.1514(2) 0.18219(15) 0.0289(6) Uani 1 1 d . . . . .
N27 N 0.4897(3) 0.6300(2) -0.20479(14) 0.0299(6) Uani 1 1 d . . . . .
O11 O 0.5181(2) 0.2235(2) 0.01497(13) 0.0336(5) Uani 1 1 d . . . . .
O15 O 0.0264(2) 0.36270(18) -0.06047(12) 0.0308(5) Uani 1 1 d . . . . .
O16 O 0.2384(3) -0.2092(2) 0.22885(13) 0.0372(6) Uani 1 1 d . . . . .
O20 O -0.2405(2) -0.0956(2) 0.13287(14) 0.0362(6) Uani 1 1 d . . . . .
S34 S 0.54313(10) 0.85661(7) -0.27541(5) 0.0420(3) Uani 1 1 d . . . . .
C42 C -0.1575(7) -0.1991(5) 0.2871(3) 0.0374(11) Uani 0.709(3) 1 d D U P A 1
H42A H -0.2387 -0.1314 0.2722 0.045 Uiso 0.709(3) 1 calc R . P A 1
H42B H -0.0902 -0.1712 0.3213 0.045 Uiso 0.709(3) 1 calc R . P A 1
C43 C -0.2359(7) -0.2941(5) 0.3235(3) 0.0494(12) Uani 0.709(3) 1 d D U P A 1
H43A H -0.3023 -0.3215 0.2887 0.059 Uiso 0.709(3) 1 calc R . P A 1
H43B H -0.1537 -0.3619 0.3372 0.059 Uiso 0.709(3) 1 calc R . P A 1
C44 C -0.3362(8) -0.2545(6) 0.3895(3) 0.0565(13) Uani 0.709(3) 1 d D U P A 1
H44A H -0.3708 -0.3239 0.4125 0.068 Uiso 0.709(3) 1 calc R . P A 1
H44B H -0.2703 -0.2249 0.4237 0.068 Uiso 0.709(3) 1 calc R . P A 1
C45 C -0.4759(9) -0.1623(6) 0.3765(4) 0.0673(17) Uani 0.709(3) 1 d D U P A 1
H45A H -0.5482 -0.1914 0.3453 0.081 Uiso 0.709(3) 1 calc R . P A 1
H45B H -0.4451 -0.0918 0.3531 0.081 Uiso 0.709(3) 1 calc R . P A 1
C46 C -0.5576(13) -0.1311(11) 0.4521(6) 0.093(2) Uani 0.709(3) 1 d D U P A 1
H46A H -0.5952 -0.2004 0.4733 0.112 Uiso 0.709(3) 1 calc R . P A 1
H46B H -0.4810 -0.1099 0.4843 0.112 Uiso 0.709(3) 1 calc R . P A 1
C47 C -0.6984(12) -0.0260(10) 0.4437(6) 0.098(2) Uani 0.709(3) 1 d D U P A 1
H47A H -0.7562 -0.0126 0.4899 0.118 Uiso 0.709(3) 1 calc R . P A 1
H47B H -0.6590 0.0463 0.4293 0.118 Uiso 0.709(3) 1 calc R . P A 1
C48 C -0.7956(15) -0.0490(12) 0.3941(6) 0.107(3) Uani 0.709(3) 1 d D U P A 1
H48A H -0.7456 -0.0454 0.3466 0.160 Uiso 0.709(3) 1 calc GR . P A 1
H48B H -0.8931 0.0093 0.3961 0.160 Uiso 0.709(3) 1 calc GR . P A 1
H48C H -0.8186 -0.1277 0.4035 0.160 Uiso 0.709(3) 1 calc GR . P A 1
C42A C -0.098(2) -0.2087(13) 0.3075(8) 0.046(2) Uani 0.291(3) 1 d D U P A 2
H42C H -0.0028 -0.1901 0.3276 0.056 Uiso 0.291(3) 1 calc R . P A 2
H42D H -0.1808 -0.1370 0.3094 0.056 Uiso 0.291(3) 1 calc R . P A 2
C43A C -0.151(2) -0.3063(13) 0.3530(7) 0.055(2) Uani 0.291(3) 1 d D U P A 2
H43C H -0.0776 -0.3811 0.3442 0.065 Uiso 0.291(3) 1 calc R . P A 2
H43D H -0.2555 -0.3154 0.3376 0.065 Uiso 0.291(3) 1 calc R . P A 2
C44A C -0.161(2) -0.2847(15) 0.4335(7) 0.065(3) Uani 0.291(3) 1 d D U P A 2
H44C H -0.0633 -0.2605 0.4472 0.078 Uiso 0.291(3) 1 calc R . P A 2
H44D H -0.2488 -0.2192 0.4436 0.078 Uiso 0.291(3) 1 calc R . P A 2
C45A C -0.183(3) -0.3902(16) 0.4781(8) 0.073(3) Uani 0.291(3) 1 d D U P A 2
H45C H -0.0970 -0.4568 0.4668 0.087 Uiso 0.291(3) 1 calc R . P A 2
H45D H -0.2825 -0.4125 0.4661 0.087 Uiso 0.291(3) 1 calc R . P A 2
C46A C -0.185(3) -0.3673(19) 0.5584(9) 0.080(4) Uani 0.291(3) 1 d D U P A 2
H46C H -0.2643 -0.2965 0.5696 0.095 Uiso 0.291(3) 1 calc R . P A 2
H46D H -0.0816 -0.3535 0.5720 0.095 Uiso 0.291(3) 1 calc R . P A 2
C47A C -0.225(3) -0.476(2) 0.6008(10) 0.084(3) Uani 0.291(3) 1 d D U P A 2
H47C H -0.3373 -0.4716 0.5923 0.100 Uiso 0.291(3) 1 calc R . P A 2
H47D H -0.1694 -0.5434 0.5733 0.100 Uiso 0.291(3) 1 calc R . P A 2
C48A C -0.210(3) -0.513(2) 0.6664(9) 0.075(4) Uani 0.291(3) 1 d D U P A 2
H48D H -0.1869 -0.5996 0.6683 0.112 Uiso 0.291(3) 1 calc GR . P A 2
H48E H -0.3080 -0.4856 0.6934 0.112 Uiso 0.291(3) 1 calc GR . P A 2
H48F H -0.1249 -0.4837 0.6873 0.112 Uiso 0.291(3) 1 calc GR . P A 2
C1A C -0.3339(10) -0.4744(7) 0.5908(3) 0.0704(17) Uani 0.709(3) 1 d D U P A 1
H1A H -0.4477 -0.4398 0.5969 0.084 Uiso 0.709(3) 1 calc R . P A 1
Cl1A Cl -0.2269(3) -0.3617(2) 0.59382(15) 0.0875(7) Uani 0.709(3) 1 d D U P A 1
Cl2A Cl -0.3017(4) -0.54059(19) 0.50741(10) 0.0971(9) Uani 0.709(3) 1 d D U P A 1
Cl3A Cl -0.2822(3) -0.5817(2) 0.65770(10) 0.0866(8) Uani 0.709(3) 1 d D U P A 1
C1B C -0.812(2) -0.059(2) 0.4425(11) 0.130(5) Uiso 0.291(3) 1 d D U P A 2
H1B H -0.8566 -0.1234 0.4666 0.156 Uiso 0.291(3) 1 calc R . P A 2
Cl2B Cl -0.8429(16) 0.0632(12) 0.4977(7) 0.179(4) Uiso 0.291(3) 1 d D U P A 2
Cl3B Cl -0.9087(17) -0.0150(15) 0.3639(7) 0.195(5) Uiso 0.291(3) 1 d D U P A 2
Cl1B Cl -0.6096(13) -0.1086(11) 0.4250(7) 0.144(3) Uiso 0.291(3) 1 d D U P A 2

loop_
_atom_site_aniso_label
_atom_site_aniso_U_11
_atom_site_aniso_U_22
_atom_site_aniso_U_33
_atom_site_aniso_U_23
_atom_site_aniso_U_13
_atom_site_aniso_U_12
C1 0.0171(12) 0.0173(13) 0.0394(15) 0.0044(11) 0.0014(10) -0.0038(10)
C2 0.0165(12) 0.0280(15) 0.0404(15) 0.0062(12) 0.0000(10) -0.0034(10)
C3 0.0173(12) 0.0227(14) 0.0407(15) 0.0059(11) -0.0011(10) 0.0009(10)
C4 0.0195(13) 0.0189(13) 0.0354(14) 0.0040(11) 0.0018(10) -0.0013(10)
C5 0.0180(12) 0.0163(13) 0.0392(15) 0.0028(11) 0.0026(10) -0.0035(10)
C6 0.0153(12) 0.0213(13) 0.0428(15) 0.0050(11) 0.0009(10) -0.0035(10)
C7 0.0164(12) 0.0206(13) 0.0376(14) 0.0047(11) 0.0005(10) -0.0020(9)
C8 0.0179(12) 0.0154(13) 0.0341(14) 0.0046(10) 0.0026(10) -0.0029(10)
C9 0.0148(12) 0.0172(12) 0.0365(14) 0.0026(10) 0.0004(10) -0.0027(9)
C10 0.0175(12) 0.0158(13) 0.0349(14) 0.0031(10) 0.0028(10) -0.0021(10)
C14 0.0183(12) 0.0172(13) 0.0378(14) 0.0049(10) 0.0023(10) -0.0043(10)
C16 0.0193(12) 0.0194(13) 0.0390(15) 0.0051(11) -0.0006(10) -0.0046(10)
C17 0.0254(13) 0.0212(14) 0.0339(14) 0.0055(11) 0.0035(10) -0.0031(10)
C19 0.0215(13) 0.0201(13) 0.0421(15) 0.0050(11) 0.0056(11) -0.0037(10)
C21 0.0195(12) 0.0196(13) 0.0387(15) 0.0071(11) 0.0023(10) -0.0075(10)
C22 0.0247(13) 0.0208(13) 0.0367(14) 0.0026(11) 0.0048(10) -0.0070(10)
C23 0.0253(13) 0.0179(13) 0.0402(15) 0.0035(11) 0.0042(11) -0.0077(10)
C24 0.0263(13) 0.0211(14) 0.0402(15) 0.0053(11) 0.0060(11) -0.0072(11)
C25 0.0387(16) 0.0249(15) 0.0461(18) 0.0009(13) 0.0170(13) -0.0053(12)
C26 0.0366(15) 0.0188(14) 0.0466(18) 0.0021(12) 0.0119(13) -0.0051(11)
C28 0.0268(13) 0.0242(14) 0.0423(16) 0.0025(12) 0.0050(11) -0.0037(11)
C29 0.0357(16) 0.0364(18) 0.0492(19) 0.0034(14) 0.0033(13) -0.0112(14)
C30 0.0435(19) 0.055(2) 0.051(2) 0.0030(17) -0.0028(15) -0.0109(17)
C31 0.050(2) 0.057(2) 0.053(2) 0.0102(18) -0.0103(17) -0.0124(18)
C32 0.052(2) 0.043(2) 0.052(2) 0.0170(16) -0.0058(16) -0.0090(17)
C33 0.0334(16) 0.0310(17) 0.0461(18) 0.0108(13) 0.0021(13) -0.0063(13)
C35 0.0323(15) 0.0237(14) 0.0392(15) 0.0077(12) 0.0066(12) -0.0073(11)
C36 0.0371(16) 0.0260(15) 0.0419(16) 0.0064(12) 0.0075(13) -0.0116(12)
C37 0.0279(14) 0.0292(16) 0.0501(18) -0.0006(13) 0.0072(12) -0.0077(12)
C38 0.0327(15) 0.0275(16) 0.0450(17) 0.0051(13) 0.0038(12) -0.0024(12)
C39 0.0331(15) 0.0217(14) 0.0419(16) 0.0069(11) 0.0054(12) -0.0071(11)
C40 0.0283(14) 0.0217(14) 0.0359(14) 0.0027(11) 0.0094(11) -0.0064(11)
C41 0.0374(15) 0.0245(15) 0.0462(17) 0.0092(12) 0.0096(13) -0.0107(12)
N13 0.0169(11) 0.0172(11) 0.0380(12) 0.0077(9) 0.0009(9) -0.0055(8)
N18 0.0245(12) 0.0201(12) 0.0418(13) 0.0073(10) 0.0028(10) -0.0059(9)
N27 0.0277(12) 0.0229(12) 0.0388(13) 0.0085(10) 0.0052(10) -0.0071(9)
O11 0.0166(9) 0.0318(12) 0.0531(13) 0.0104(10) -0.0005(8) -0.0092(8)
O15 0.0208(9) 0.0242(11) 0.0456(12) 0.0141(9) -0.0014(8) -0.0027(8)
O16 0.0314(11) 0.0324(12) 0.0462(13) 0.0158(10) -0.0009(9) -0.0050(9)
O20 0.0234(10) 0.0271(11) 0.0593(14) 0.0098(10) 0.0026(9) -0.0108(8)
S34 0.0444(5) 0.0227(4) 0.0590(6) 0.0153(3) -0.0059(4) -0.0091(3)
C42 0.046(3) 0.032(2) 0.035(2) 0.0060(18) 0.0103(19) -0.014(2)
C43 0.058(3) 0.036(2) 0.052(3) 0.016(2) 0.020(2) -0.011(2)
C44 0.066(3) 0.055(3) 0.046(2) 0.017(2) 0.019(2) -0.014(2)
C45 0.075(3) 0.055(3) 0.065(3) 0.024(3) 0.033(3) -0.008(3)
C46 0.085(4) 0.105(5) 0.080(4) 0.000(4) 0.030(4) -0.003(4)
C47 0.087(4) 0.104(5) 0.099(4) -0.004(4) 0.039(3) -0.012(4)
C48 0.119(6) 0.105(6) 0.094(5) 0.024(5) 0.014(4) -0.026(5)
C42A 0.054(5) 0.039(4) 0.047(4) 0.006(3) 0.014(4) -0.015(4)
C43A 0.065(4) 0.047(4) 0.052(4) 0.010(3) 0.016(4) -0.020(4)
C44A 0.076(6) 0.061(5) 0.056(4) 0.007(4) 0.016(4) -0.017(5)
C45A 0.086(7) 0.068(6) 0.063(5) 0.012(5) 0.019(5) -0.018(6)
C46A 0.088(7) 0.082(6) 0.061(6) 0.011(5) 0.023(5) -0.007(6)
C47A 0.094(6) 0.081(6) 0.069(5) 0.010(5) 0.018(5) -0.007(6)
C48A 0.083(9) 0.069(8) 0.063(6) 0.006(6) 0.020(6) 0.003(7)
C1A 0.079(4) 0.078(4) 0.049(3) -0.003(3) -0.003(3) -0.002(3)
Cl1A 0.0861(14) 0.0883(15) 0.0902(16) -0.0264(12) 0.0011(11) -0.0177(11)
Cl2A 0.172(3) 0.0643(12) 0.0549(10) -0.0020(8) -0.0065(12) -0.0203(13)
Cl3A 0.0937(14) 0.1011(17) 0.0522(9) 0.0266(10) 0.0070(9) 0.0059(12)

loop_
_atom_type_symbol
_atom_type_description
_atom_type_scat_dispersion_real
_atom_type_scat_dispersion_imag
_atom_type_scat_source
C C 0.0181 0.0091 'International Tables Vol C Tables 4.2.6.8 and 6.1.1.4'
H H 0.0000 0.0000 'International Tables Vol C Tables 4.2.6.8 and 6.1.1.4'
Cl Cl 0.3639 0.7018 'International Tables Vol C Tables 4.2.6.8 and 6.1.1.4'
N N 0.0311 0.0180 'International Tables Vol C Tables 4.2.6.8 and 6.1.1.4'
O O 0.0492 0.0322 'International Tables Vol C Tables 4.2.6.8 and 6.1.1.4'
S S 0.3331 0.5567 'International Tables Vol C Tables 4.2.6.8 and 6.1.1.4'

loop_
_exptl_crystal_face_index_h
_exptl_crystal_face_index_k
_exptl_crystal_face_index_l
_exptl_crystal_face_perp_dist
_exptl_oxdiff_crystal_face_indexfrac_h
_exptl_oxdiff_crystal_face_indexfrac_k
_exptl_oxdiff_crystal_face_indexfrac_l
_exptl_oxdiff_crystal_face_x
_exptl_oxdiff_crystal_face_y
_exptl_oxdiff_crystal_face_z
-4 3 1 0.1364 -3.9913 2.9864 1.0245 -0.3487 -0.7185 0.4027
4 -4 -1 0.1669 3.9884 -3.9854 -1.0316 0.4044 0.8260 -0.3427
2 7 -1 0.2910 2.0209 7.0010 -0.9520 -0.2624 -0.5714 -0.7187
6 2 -2 0.2701 6.0064 2.0165 -1.9907 0.1977 0.3621 -1.0014
-1 -7 1 0.2925 -1.0211 -6.9995 0.9512 0.2894 0.6788 0.5767
-5 -4 2 0.2024 -5.0124 -4.0131 1.9757 -0.0593 -0.0397 0.9794
0 -1 -12 0.0444 0.0071 -0.9409 -12.0060 0.9377 -0.2952 -0.1169
0 1 12 0.0297 -0.0071 0.9409 12.0060 -0.9377 0.2952 0.1169

loop_
_geom_angle_atom_site_label_1
_geom_angle_atom_site_label_2
_geom_angle_atom_site_label_3
_geom_angle
C2 C1 C9 120.0(3)
C2 C1 C16 119.7(2)
C9 C1 C16 120.3(2)
C1 C2 H2 119.7
C1 C2 C3 120.5(2)
C3 C2 H2 119.7
C2 C3 H3 119.9
C4 C3 C2 120.3(3)
C4 C3 H3 119.9
C3 C4 C10 120.0(3)
C3 C4 C17 120.2(3)
C10 C4 C17 119.9(2)
C6 C5 C10 120.1(2)
C6 C5 C19 120.1(2)
C10 C5 C19 119.7(2)
C5 C6 H6 119.7
C5 C6 C7 120.6(2)
C7 C6 H6 119.7
C6 C7 H7 120.0
C8 C7 C6 120.1(2)
C8 C7 H7 120.0
C7 C8 C9 120.6(2)
C7 C8 C14 119.5(2)
C9 C8 C14 119.9(2)
C1 C9 C8 121.1(2)
C1 C9 C10 119.7(3)
C10 C9 C8 119.2(2)
C4 C10 C5 121.0(2)
C9 C10 C4 119.5(2)
C9 C10 C5 119.4(2)
N13 C14 C8 116.7(2)
O15 C14 C8 122.6(2)
O15 C14 N13 120.7(2)
N13 C16 C1 116.6(2)
O11 C16 C1 122.8(3)
O11 C16 N13 120.7(3)
N18 C17 C4 117.1(2)
O16 C17 C4 122.2(3)
O16 C17 N18 120.7(3)
N18 C19 C5 117.4(2)
O20 C19 C5 121.9(3)
O20 C19 N18 120.7(3)
C22 C21 N13 119.8(3)
C26 C21 C22 121.5(3)
C26 C21 N13 118.8(3)
C21 C22 H22 120.8
C21 C22 C23 118.5(3)
C23 C22 H22 120.8
C22 C23 H23 119.8
C24 C23 C22 120.4(3)
C24 C23 H23 119.8
C23 C24 N27 117.8(3)
C25 C24 C23 120.1(3)
C25 C24 N27 122.1(3)
C24 C25 H25 120.2
C26 C25 C24 119.6(3)
C26 C25 H25 120.2
C21 C26 C25 119.8(3)
C21 C26 H26 120.1
C25 C26 H26 120.1
C29 C28 N27 121.7(3)
C33 C28 C29 118.3(3)
C33 C28 N27 120.1(3)
C28 C29 H29 119.8
C30 C29 C28 120.4(3)
C30 C29 H29 119.8
C29 C30 H30 119.4
C29 C30 C31 121.2(4)
C31 C30 H30 119.4
C30 C31 H31 120.2
C30 C31 C32 119.6(4)
C32 C31 H31 120.2
C31 C32 H32 120.4
C33 C32 C31 119.3(4)
C33 C32 H32 120.4
C28 C33 S34 120.4(3)
C32 C33 C28 121.4(3)
C32 C33 S34 118.1(3)
C36 C35 C40 121.0(3)
C36 C35 S34 118.9(2)
C40 C35 S34 119.9(2)
C35 C36 H36 119.9
C35 C36 C37 120.1(3)
C37 C36 H36 119.9
C36 C37 H37 120.4
C38 C37 C36 119.3(3)
C38 C37 H37 120.4
C37 C38 H38 119.6
C37 C38 C39 120.8(3)
C39 C38 H38 119.6
C38 C39 H39 119.7
C40 C39 C38 120.7(3)
C40 C39 H39 119.7
C35 C40 N27 119.7(3)
C39 C40 C35 118.0(3)
C39 C40 N27 122.3(3)
H41A C41 H41B 107.9
H41C C41 H41D 108.1
N18 C41 H41A 109.3
N18 C41 H41B 109.3
N18 C41 H41C 109.5
N18 C41 H41D 109.5
N18 C41 C42 111.7(3)
N18 C41 C42A 110.6(5)
C42 C41 H41A 109.3
C42 C41 H41B 109.3
C42A C41 H41C 109.5
C42A C41 H41D 109.5
C14 N13 C21 117.4(2)
C16 N13 C14 125.3(2)
C16 N13 C21 117.1(2)
C17 N18 C41 118.2(3)
C19 N18 C17 124.8(2)
C19 N18 C41 117.0(2)
C28 N27 C24 117.5(2)
C28 N27 C40 120.9(2)
C40 N27 C24 118.4(2)
C33 S34 C35 99.29(15)
C41 C42 H42A 109.5
C41 C42 H42B 109.5
C41 C42 C43 110.9(4)
H42A C42 H42B 108.0
C43 C42 H42A 109.5
C43 C42 H42B 109.5
C42 C43 H43A 108.6
C42 C43 H43B 108.6
H43A C43 H43B 107.6
C44 C43 C42 114.6(5)
C44 C43 H43A 108.6
C44 C43 H43B 108.6
C43 C44 H44A 108.5
C43 C44 H44B 108.5
H44A C44 H44B 107.5
C45 C44 C43 115.3(5)
C45 C44 H44A 108.5
C45 C44 H44B 108.5
C44 C45 H45A 110.4
C44 C45 H45B 110.4
C44 C45 C46 106.6(7)
H45A C45 H45B 108.6
C46 C45 H45A 110.4
C46 C45 H45B 110.4
C45 C46 H46A 109.7
C45 C46 H46B 109.7
H46A C46 H46B 108.2
C47 C46 C45 109.8(9)
C47 C46 H46A 109.7
C47 C46 H46B 109.7
C46 C47 H47A 109.6
C46 C47 H47B 109.6
H47A C47 H47B 108.1
C48 C47 C46 110.3(11)
C48 C47 H47A 109.6
C48 C47 H47B 109.6
C47 C48 H48A 109.5
C47 C48 H48B 109.5
C47 C48 H48C 109.5
H48A C48 H48B 109.5
H48A C48 H48C 109.5
H48B C48 H48C 109.5
C41 C42A H42C 109.2
C41 C42A H42D 109.2
H42C C42A H42D 107.9
C43A C42A C41 112.1(11)
C43A C42A H42C 109.2
C43A C42A H42D 109.2
C42A C43A H43C 108.8
C42A C43A H43D 108.8
C42A C43A C44A 113.9(12)
H43C C43A H43D 107.7
C44A C43A H43C 108.8
C44A C43A H43D 108.8
C43A C44A H44C 108.9
C43A C44A H44D 108.9
H44C C44A H44D 107.7
C45A C44A C43A 113.2(13)
C45A C44A H44C 108.9
C45A C44A H44D 108.9
C44A C45A H45C 109.2
C44A C45A H45D 109.2
C44A C45A C46A 112.0(14)
H45C C45A H45D 107.9
C46A C45A H45C 109.2
C46A C45A H45D 109.2
C45A C46A H46C 109.9
C45A C46A H46D 109.9
C45A C46A C47A 108.8(15)
H46C C46A H46D 108.3
C47A C46A H46C 109.9
C47A C46A H46D 109.9
C46A C47A H47C 103.7
C46A C47A H47D 103.7
H47C C47A H47D 105.3
C48A C47A C46A 134(2)
C48A C47A H47C 103.7
C48A C47A H47D 103.7
C47A C48A H48D 109.5
C47A C48A H48E 109.5
C47A C48A H48F 109.5
H48D C48A H48E 109.5
H48D C48A H48F 109.5
H48E C48A H48F 109.5
Cl1A C1A H1A 108.8
Cl1A C1A Cl2A 109.7(4)
Cl2A C1A H1A 108.8
Cl3A C1A H1A 108.8
Cl3A C1A Cl1A 111.9(4)
Cl3A C1A Cl2A 108.9(4)
Cl2B C1B H1B 109.2
Cl2B C1B Cl1B 110.8(12)
Cl3B C1B H1B 109.2
Cl3B C1B Cl2B 107.5(12)
Cl3B C1B Cl1B 110.9(13)
Cl1B C1B H1B 109.2

loop_
_geom_bond_atom_site_label_1
_geom_bond_atom_site_label_2
_geom_bond_distance
C1 C2 1.383(4)
C1 C9 1.402(4)
C1 C16 1.486(4)
C2 H2 0.9500
C2 C3 1.402(4)
C3 H3 0.9500
C3 C4 1.379(4)
C4 C10 1.413(4)
C4 C17 1.479(4)
C5 C6 1.375(4)
C5 C10 1.414(4)
C5 C19 1.479(4)
C6 H6 0.9500
C6 C7 1.406(4)
C7 H7 0.9500
C7 C8 1.371(4)
C8 C9 1.414(4)
C8 C14 1.484(3)
C9 C10 1.408(4)
C14 N13 1.404(3)
C14 O15 1.210(4)
C16 N13 1.398(4)
C16 O11 1.210(4)
C17 N18 1.402(4)
C17 O16 1.214(4)
C19 N18 1.394(4)
C19 O20 1.222(4)
C21 C22 1.384(4)
C21 C26 1.383(4)
C21 N13 1.445(3)
C22 H22 0.9500
C22 C23 1.396(4)
C23 H23 0.9500
C23 C24 1.391(4)
C24 C25 1.389(4)
C24 N27 1.440(4)
C25 H25 0.9500
C25 C26 1.386(4)
C26 H26 0.9500
C28 C29 1.405(5)
C28 C33 1.395(4)
C28 N27 1.411(4)
C29 H29 0.9500
C29 C30 1.374(6)
C30 H30 0.9500
C30 C31 1.382(6)
C31 H31 0.9500
C31 C32 1.398(6)
C32 H32 0.9500
C32 C33 1.390(5)
C33 S34 1.756(4)
C35 C36 1.386(5)
C35 C40 1.407(4)
C35 S34 1.759(3)
C36 H36 0.9500
C36 C37 1.387(5)
C37 H37 0.9500
C37 C38 1.383(5)
C38 H38 0.9500
C38 C39 1.390(5)
C39 H39 0.9500
C39 C40 1.388(4)
C40 N27 1.419(4)
C41 H41A 0.9900
C41 H41B 0.9900
C41 H41C 0.9900
C41 H41D 0.9900
C41 N18 1.477(4)
C41 C42 1.487(6)
C41 C42A 1.653(16)
C42 H42A 0.9900
C42 H42B 0.9900
C42 C43 1.532(6)
C43 H43A 0.9900
C43 H43B 0.9900
C43 C44 1.523(8)
C44 H44A 0.9900
C44 H44B 0.9900
C44 C45 1.481(10)
C45 H45A 0.9900
C45 H45B 0.9900
C45 C46 1.587(11)
C46 H46A 0.9900
C46 H46B 0.9900
C46 C47 1.563(15)
C47 H47A 0.9900
C47 H47B 0.9900
C47 C48 1.351(16)
C48 H48A 0.9800
C48 H48B 0.9800
C48 H48C 0.9800
C42A H42C 0.9900
C42A H42D 0.9900
C42A C43A 1.523(14)
C43A H43C 0.9900
C43A H43D 0.9900
C43A C44A 1.540(16)
C44A H44C 0.9900
C44A H44D 0.9900
C44A C45A 1.494(16)
C45A H45C 0.9900
C45A H45D 0.9900
C45A C46A 1.542(19)
C46A H46C 0.9900
C46A H46D 0.9900
C46A C47A 1.55(2)
C47A H47C 0.9900
C47A H47D 0.9900
C47A C48A 1.294(19)
C48A H48D 0.9800
C48A H48E 0.9800
C48A H48F 0.9800
C1A H1A 1.0000
C1A Cl1A 1.749(8)
C1A Cl2A 1.760(7)
C1A Cl3A 1.743(7)
C1B H1B 1.0000
C1B Cl2B 1.758(15)
C1B Cl3B 1.740(15)
C1B Cl1B 1.767(15)

loop_
_geom_torsion_atom_site_label_1
_geom_torsion_atom_site_label_2
_geom_torsion_atom_site_label_3
_geom_torsion_atom_site_label_4
_geom_torsion
C1 C2 C3 C4 0.6(5)
C1 C9 C10 C4 1.4(4)
C1 C9 C10 C5 -176.8(3)
C1 C16 N13 C14 -3.4(4)
C1 C16 N13 C21 -178.2(2)
C2 C1 C9 C8 177.9(3)
C2 C1 C9 C10 -2.7(5)
C2 C1 C16 N13 -175.9(3)
C2 C1 C16 O11 5.2(5)
C2 C3 C4 C10 -1.9(5)
C2 C3 C4 C17 178.3(3)
C3 C4 C10 C5 179.1(3)
C3 C4 C10 C9 0.9(4)
C3 C4 C17 N18 -177.9(3)
C3 C4 C17 O16 0.6(5)
C4 C17 N18 C19 -1.1(5)
C4 C17 N18 C41 179.5(3)
C5 C6 C7 C8 0.9(5)
C5 C19 N18 C17 -1.5(5)
C5 C19 N18 C41 177.9(3)
C6 C5 C10 C4 -179.5(3)
C6 C5 C10 C9 -1.2(4)
C6 C5 C19 N18 -179.2(3)
C6 C5 C19 O20 1.9(5)
C6 C7 C8 C9 0.5(5)
C6 C7 C8 C14 178.4(3)
C7 C8 C9 C1 177.2(3)
C7 C8 C9 C10 -2.2(4)
C7 C8 C14 N13 -176.2(3)
C7 C8 C14 O15 3.1(4)
C8 C9 C10 C4 -179.2(3)
C8 C9 C10 C5 2.6(4)
C8 C14 N13 C16 0.4(4)
C8 C14 N13 C21 175.3(2)
C9 C1 C2 C3 1.7(5)
C9 C1 C16 N13 4.3(4)
C9 C1 C16 O11 -174.5(3)
C9 C8 C14 N13 1.7(4)
C9 C8 C14 O15 -179.0(3)
C10 C4 C17 N18 2.4(4)
C10 C4 C17 O16 -179.1(3)
C10 C5 C6 C7 -0.5(5)
C10 C5 C19 N18 2.8(4)
C10 C5 C19 O20 -176.1(3)
C14 C8 C9 C1 -0.7(4)
C14 C8 C9 C10 179.9(2)
C16 C1 C2 C3 -178.0(3)
C16 C1 C9 C8 -2.4(4)
C16 C1 C9 C10 177.0(3)
C17 C4 C10 C5 -1.1(4)
C17 C4 C10 C9 -179.4(3)
C19 C5 C6 C7 -178.5(3)
C19 C5 C10 C4 -1.5(4)
C19 C5 C10 C9 176.8(2)
C21 C22 C23 C24 -0.5(4)
C22 C21 C26 C25 -0.9(5)
C22 C21 N13 C14 73.9(4)
C22 C21 N13 C16 -110.9(3)
C22 C23 C24 C25 -1.4(5)
C22 C23 C24 N27 177.9(3)
C23 C24 C25 C26 2.2(5)
C23 C24 N27 C28 -99.7(3)
C23 C24 N27 C40 100.2(3)
C24 C25 C26 C21 -1.1(5)
C25 C24 N27 C28 79.6(4)
C25 C24 N27 C40 -80.6(4)
C26 C21 C22 C23 1.7(4)
C26 C21 N13 C14 -106.3(3)
C26 C21 N13 C16 68.9(4)
C28 C29 C30 C31 0.5(6)
C28 C33 S34 C35 33.8(3)
C29 C28 C33 C32 -1.2(5)
C29 C28 C33 S34 174.0(3)
C29 C28 N27 C24 -12.1(4)
C29 C28 N27 C40 147.5(3)
C29 C30 C31 C32 0.3(7)
C30 C31 C32 C33 -1.6(7)
C31 C32 C33 C28 2.1(6)
C31 C32 C33 S34 -173.3(3)
C32 C33 S34 C35 -150.8(3)
C33 C28 C29 C30 -0.1(5)
C33 C28 N27 C24 165.7(3)
C33 C28 N27 C40 -34.7(4)
C35 C36 C37 C38 1.4(5)
C35 C40 N27 C24 -168.1(3)
C35 C40 N27 C28 32.5(4)
C36 C35 C40 C39 2.8(5)
C36 C35 C40 N27 -177.7(3)
C36 C35 S34 C33 149.7(3)
C36 C37 C38 C39 1.0(5)
C37 C38 C39 C40 -1.6(5)
C38 C39 C40 C35 -0.4(5)
C38 C39 C40 N27 -179.8(3)
C39 C40 N27 C24 11.4(5)
C39 C40 N27 C28 -148.0(3)
C40 C35 C36 C37 -3.4(5)
C40 C35 S34 C33 -35.5(3)
C41 C42 C43 C44 179.6(5)
C41 C42A C43A C44A 170.4(14)
N13 C21 C22 C23 -178.5(2)
N13 C21 C26 C25 179.3(3)
N18 C41 C42 C43 172.3(4)
N18 C41 C42A C43A -176.9(11)
N27 C24 C25 C26 -177.0(3)
N27 C28 C29 C30 177.7(3)
N27 C28 C33 C32 -179.1(3)
N27 C28 C33 S34 -3.8(4)
O11 C16 N13 C14 175.5(3)
O11 C16 N13 C21 0.6(4)
O15 C14 N13 C16 -178.9(3)
O15 C14 N13 C21 -4.0(4)
O16 C17 N18 C19 -179.5(3)
O16 C17 N18 C41 1.0(5)
O20 C19 N18 C17 177.4(3)
O20 C19 N18 C41 -3.2(5)
S34 C35 C36 C37 171.3(3)
S34 C35 C40 C39 -171.8(2)
S34 C35 C40 N27 7.7(4)
C42 C41 N18 C17 102.0(4)
C42 C41 N18 C19 -77.5(4)
C42 C43 C44 C45 65.1(8)
C43 C44 C45 C46 -177.6(7)
C44 C45 C46 C47 174.9(9)
C45 C46 C47 C48 53.0(12)
C42A C41 N18 C17 77.3(8)
C42A C41 N18 C19 -102.1(8)
C42A C43A C44A C45A -169.0(16)
C43A C44A C45A C46A 177.7(18)
C44A C45A C46A C47A 174.4(19)
C45A C46A C47A C48A 163(3)
